data_7037933
loop_
_publ_author_name
'Begum, I.'
'Schnakenburg, G.'
'Streubel, R.'

_publ_section_title
;
 Synthesis and reactions of C-phosphanylated thiazol-2-thiones.
;
_journal_issue 7
_journal_name_full 'Dalton transactions (Cambridge, England : 2003)'
_journal_page_first 2955
_journal_page_last 2962
_journal_paper_doi 10.1039/c5dt03662c
_journal_volume 45
_journal_year 2016
_chemical_formula_moiety 'C16 H15 N O P S, H O4 S'
_chemical_formula_sum 'C16 H16 N O5 P S2'
_chemical_formula_weight 397.39
_chemical_name_systematic IB-26
_space_group_crystal_system orthorhombic
_space_group_IT_number 61
_space_group_name_Hall '-P 2ac 2ab'
_space_group_name_H-M_alt 'P b c a'
_symmetry_space_group_name_Hall '-P 2ac 2ab'
_symmetry_space_group_name_H-M 'P b c a'
_atom_sites_solution_hydrogens geom
_atom_sites_solution_primary heavy
_audit_creation_date 2015-07-15
_audit_creation_method
;
Olex2 1.2
(compiled 2015.01.26 svn.r3150 for OlexSys, GUI svn.r4998)
;
_audit_update_record
;
2015-09-10 deposited with the CCDC.
2015-12-18 downloaded from the CCDC.
;
_cell_angle_alpha 90
_cell_angle_beta 90
_cell_angle_gamma 90
_cell_formula_units_Z 8
_cell_length_a 8.3334(7)
_cell_length_b 13.5214(10)
_cell_length_c 30.503(3)
_cell_measurement_reflns_used 5424
_cell_measurement_temperature 123
_cell_measurement_theta_max 29.78
_cell_measurement_theta_min 2.67
_cell_volume 3437.1(5)
_computing_cell_refinement 'SAINT v8.34A (Bruker, 2013)'
_computing_data_reduction 'SAINT v8.34A (Bruker, 2013)'
_computing_molecular_graphics 'Olex2 (Dolomanov et al., 2009)'
_computing_publication_material 'Olex2 (Dolomanov et al., 2009)'
_computing_structure_refinement 'ShelXL (Sheldrick, 2008)'
_computing_structure_solution 'XS (Sheldrick, 2008)'
_diffrn_ambient_temperature 123.15
_diffrn_detector_area_resol_mean 8
_diffrn_measured_fraction_theta_full 0.997
_diffrn_measured_fraction_theta_max 0.996
_diffrn_measurement_device_type 'Nonius KappaCCD'
_diffrn_measurement_method 'fine slicing \w and \f scans'
_diffrn_radiation_monochromator graphite
_diffrn_radiation_type MoK\a
_diffrn_radiation_wavelength 0.71073
_diffrn_reflns_av_R_equivalents 0.0354
_diffrn_reflns_av_unetI/netI 0.0355
_diffrn_reflns_laue_measured_fraction_full 0.997
_diffrn_reflns_laue_measured_fraction_max 0.996
_diffrn_reflns_limit_h_max 11
_diffrn_reflns_limit_h_min -4
_diffrn_reflns_limit_k_max 10
_diffrn_reflns_limit_k_min -17
_diffrn_reflns_limit_l_max 40
_diffrn_reflns_limit_l_min -36
_diffrn_reflns_number 15094
_diffrn_reflns_point_group_measured_fraction_full 0.997
_diffrn_reflns_point_group_measured_fraction_max 0.996
_diffrn_reflns_theta_full 26.000
_diffrn_reflns_theta_max 27.999
_diffrn_reflns_theta_min 2.785
_diffrn_source 'sealed tube'
_diffrn_standards_number 0
_exptl_absorpt_coefficient_mu 0.431
_exptl_absorpt_correction_T_max 0.7460
_exptl_absorpt_correction_T_min 0.6650
_exptl_absorpt_correction_type empirical
_exptl_absorpt_process_details
;
SADABS-2014/5 (Bruker,2014/5) was used for absorption correction.
wR2(int) was 0.0582 before and 0.0467 after correction.
The Ratio of minimum to maximum transmission is 0.8914.
The \l/2 correction factor is 0.00150.
;
_exptl_crystal_colour 'clear colourless'
_exptl_crystal_colour_lustre clear
_exptl_crystal_colour_primary colourless
_exptl_crystal_density_diffrn 1.536
_exptl_crystal_description plank
_exptl_crystal_F_000 1648
_exptl_crystal_size_max 0.4
_exptl_crystal_size_mid 0.14
_exptl_crystal_size_min 0.12
_refine_diff_density_max 0.464
_refine_diff_density_min -0.334
_refine_diff_density_rms 0.070
_refine_ls_extinction_method none
_refine_ls_goodness_of_fit_ref 1.054
_refine_ls_hydrogen_treatment constr
_refine_ls_matrix_type full
_refine_ls_number_parameters 228
_refine_ls_number_reflns 4119
_refine_ls_number_restraints 0
_refine_ls_restrained_S_all 1.054
_refine_ls_R_factor_all 0.0583
_refine_ls_R_factor_gt 0.0425
_refine_ls_shift/su_max 0.004
_refine_ls_shift/su_mean 0.000
_refine_ls_structure_factor_coef Fsqd
_refine_ls_weighting_details
;
 w=1/[\s^2^(Fo^2^)+(0.0409P)^2^+4.0321P]
 where P=(Fo^2^+2Fc^2^)/3
;
_refine_ls_weighting_scheme calc
_refine_ls_wR_factor_gt 0.0963
_refine_ls_wR_factor_ref 0.1047
_reflns_Friedel_coverage 0.000
_reflns_number_gt 3327
_reflns_number_total 4119
_reflns_threshold_expression 'I > 2\s(I)'
_cod_data_source_file c5dt03662c2.cif
_cod_data_source_block 4194f
_cod_depositor_comments 'Adding full bibliography for 7037929--7037933.cif.'
_cod_original_cell_volume 3437.0(5)
_cod_database_code 7037933
_shelxl_version_number 2013-2
_shelx_space_group_comment
;
The symmetry employed for this shelxl refinement is uniquely defined
by the following loop, which should always be used as a source of
symmetry information in preference to the above space-group names.
They are only intended as comments.
;
_shelx_estimated_absorpt_t_max 0.950
_shelx_estimated_absorpt_t_min 0.847
_olex2_refinement_description
;
1. Fixed Uiso
 At 1.2 times of:
  All C(H) groups
 At 1.5 times of:
  All C(H,H,H) groups, All O(H) groups
2.a Aromatic/amide H refined with riding coordinates:
 C2(H2), C3(H3), C6(H6), C7(H7), C8(H8), C9(H9), C10(H10), C12(H12), C13(H13),
 C14(H14), C15(H15), C16(H16)
2.b Idealised Me refined as rotating group:
 C4(H4A,H4B,H4C)
2.c Idealised tetrahedral OH refined as rotating group:
 O2(H2A)
;
_olex2_submission_special_instructions 'No special instructions were received'

loop_
_space_group_symop_operation_xyz
'x, y, z'
'-x+1/2, -y, z+1/2'
'x+1/2, -y+1/2, -z'
'-x, y+1/2, -z+1/2'
'-x, -y, -z'
'x-1/2, y, -z-1/2'
'-x-1/2, y-1/2, z'
'x, -y-1/2, z-1/2'

loop_
_atom_site_label
_atom_site_type_symbol
_atom_site_fract_x
_atom_site_fract_y
_atom_site_fract_z
_atom_site_U_iso_or_equiv
_atom_site_adp_type
_atom_site_occupancy
_atom_site_site_symmetry_order
_atom_site_calc_flag
_atom_site_refinement_flags_posn
S1 S -0.05765(8) 0.78849(5) 0.10787(2) 0.02887(16) Uani 1 1 d .
P P 0.12824(6) 0.61892(4) 0.07074(2) 0.01424(13) Uani 1 1 d .
O1 O 0.03331(18) 0.65006(11) 0.03186(5) 0.0200(3) Uani 1 1 d .
N N 0.1189(2) 0.80987(13) 0.17353(6) 0.0191(4) Uani 1 1 d .
C1 C 0.1077(2) 0.71306(15) 0.11273(7) 0.0161(4) Uani 1 1 d .
C2 C -0.0128(3) 0.84523(18) 0.15529(8) 0.0265(5) Uani 1 1 d .
H2 H -0.0753 0.8970 0.1676 0.032 Uiso 1 1 calc R
C3 C 0.1887(3) 0.73419(15) 0.15018(7) 0.0178(4) Uani 1 1 d .
H3 H 0.2831 0.7005 0.1592 0.021 Uiso 1 1 calc R
C4 C 0.1831(3) 0.84765(19) 0.21524(8) 0.0289(5) Uani 1 1 d .
H4A H 0.2143 0.9171 0.2117 0.043 Uiso 1 1 calc GR
H4B H 0.2771 0.8086 0.2238 0.043 Uiso 1 1 calc GR
H4C H 0.1006 0.8425 0.2380 0.043 Uiso 1 1 calc GR
C5 C 0.0575(2) 0.50732(16) 0.09648(7) 0.0159(4) Uani 1 1 d .
C6 C 0.0298(3) 0.42641(16) 0.06885(7) 0.0193(4) Uani 1 1 d .
H6 H 0.0505 0.4316 0.0383 0.023 Uiso 1 1 calc R
C7 C -0.0278(3) 0.33882(16) 0.08625(8) 0.0236(5) Uani 1 1 d .
H7 H -0.0458 0.2837 0.0676 0.028 Uiso 1 1 calc R
C8 C -0.0596(3) 0.33101(17) 0.13086(8) 0.0253(5) Uani 1 1 d .
H8 H -0.0978 0.2704 0.1427 0.030 Uiso 1 1 calc R
C9 C -0.0356(3) 0.41133(18) 0.15799(8) 0.0273(5) Uani 1 1 d .
H9 H -0.0598 0.4063 0.1883 0.033 Uiso 1 1 calc R
C10 C 0.0239(3) 0.49961(17) 0.14109(7) 0.0238(5) Uani 1 1 d .
H10 H 0.0417 0.5545 0.1599 0.029 Uiso 1 1 calc R
C11 C 0.3378(2) 0.60445(15) 0.05948(7) 0.0151(4) Uani 1 1 d .
C12 C 0.4423(3) 0.56576(16) 0.09062(7) 0.0204(4) Uani 1 1 d .
H12 H 0.4025 0.5449 0.1183 0.024 Uiso 1 1 calc R
C13 C 0.6046(3) 0.55762(17) 0.08123(8) 0.0242(5) Uani 1 1 d .
H13 H 0.6766 0.5326 0.1026 0.029 Uiso 1 1 calc R
C14 C 0.6612(3) 0.58631(17) 0.04031(8) 0.0243(5) Uani 1 1 d .
H14 H 0.7722 0.5802 0.0337 0.029 Uiso 1 1 calc R
C15 C 0.5568(3) 0.62385(17) 0.00904(8) 0.0233(5) Uani 1 1 d .
H15 H 0.5963 0.6428 -0.0189 0.028 Uiso 1 1 calc R
C16 C 0.3951(3) 0.63376(16) 0.01853(7) 0.0184(4) Uani 1 1 d .
H16 H 0.3237 0.6603 -0.0027 0.022 Uiso 1 1 calc R
S2 S 0.59134(7) 0.59400(4) 0.22372(2) 0.02106(14) Uani 1 1 d .
O2 O 0.7356(2) 0.66287(13) 0.20985(6) 0.0304(4) Uani 1 1 d .
H2A H 0.8205 0.6425 0.2216 0.046 Uiso 1 1 calc GR
O3 O 0.4721(2) 0.61129(15) 0.19017(6) 0.0388(5) Uani 1 1 d .
O4 O 0.6508(2) 0.49378(13) 0.22403(7) 0.0384(5) Uani 1 1 d .
O5 O 0.5379(2) 0.62769(15) 0.26661(5) 0.0350(4) Uani 1 1 d .

loop_
_atom_site_aniso_label
_atom_site_aniso_U_11
_atom_site_aniso_U_22
_atom_site_aniso_U_33
_atom_site_aniso_U_23
_atom_site_aniso_U_13
_atom_site_aniso_U_12
S1 0.0273(3) 0.0347(3) 0.0246(3) -0.0071(2) -0.0058(2) 0.0168(3)
P 0.0137(2) 0.0155(3) 0.0135(2) -0.0007(2) -0.00009(19) -0.0007(2)
O1 0.0194(8) 0.0245(8) 0.0161(7) 0.0031(6) -0.0028(6) -0.0019(6)
N 0.0254(10) 0.0162(9) 0.0159(9) -0.0013(7) 0.0027(7) -0.0022(8)
C1 0.0142(10) 0.0152(10) 0.0190(10) 0.0014(8) 0.0015(8) 0.0007(8)
C2 0.0298(12) 0.0252(12) 0.0245(12) -0.0045(9) 0.0014(10) 0.0104(10)
C3 0.0162(10) 0.0164(10) 0.0207(11) -0.0014(8) -0.0006(8) 0.0013(8)
C4 0.0354(14) 0.0311(13) 0.0202(11) -0.0077(10) -0.0017(10) -0.0021(11)
C5 0.0136(9) 0.0179(10) 0.0163(10) -0.0012(8) 0.0010(8) 0.0009(8)
C6 0.0197(10) 0.0198(11) 0.0183(10) -0.0034(8) 0.0010(8) 0.0008(9)
C7 0.0227(11) 0.0164(11) 0.0318(13) -0.0032(9) -0.0004(9) -0.0002(9)
C8 0.0214(11) 0.0193(11) 0.0353(13) 0.0073(10) 0.0013(10) -0.0014(9)
C9 0.0330(13) 0.0296(13) 0.0195(11) 0.0057(9) 0.0048(10) -0.0042(11)
C10 0.0317(12) 0.0228(11) 0.0168(10) -0.0025(9) 0.0023(9) -0.0035(10)
C11 0.0147(9) 0.0130(9) 0.0176(10) -0.0035(8) 0.0017(8) -0.0004(8)
C12 0.0203(11) 0.0221(11) 0.0188(10) 0.0013(8) -0.0006(8) 0.0008(9)
C13 0.0189(11) 0.0241(12) 0.0297(12) -0.0003(9) -0.0036(9) 0.0029(9)
C14 0.0168(10) 0.0212(11) 0.0351(13) -0.0046(10) 0.0057(9) -0.0014(9)
C15 0.0246(11) 0.0204(11) 0.0249(11) -0.0024(9) 0.0083(9) -0.0028(9)
C16 0.0197(10) 0.0169(10) 0.0186(10) -0.0007(8) 0.0006(8) 0.0000(8)
S2 0.0264(3) 0.0215(3) 0.0153(3) 0.0015(2) -0.0044(2) 0.0017(2)
O2 0.0328(10) 0.0270(9) 0.0314(10) 0.0075(7) 0.0047(8) 0.0025(8)
O3 0.0379(11) 0.0519(12) 0.0267(10) 0.0043(8) -0.0119(8) 0.0118(9)
O4 0.0350(10) 0.0210(9) 0.0591(13) -0.0013(8) -0.0151(9) 0.0024(8)
O5 0.0392(10) 0.0457(11) 0.0200(8) -0.0052(8) 0.0032(8) -0.0129(9)

loop_
_atom_type_symbol
_atom_type_description
_atom_type_scat_dispersion_real
_atom_type_scat_dispersion_imag
_atom_type_scat_source
C C 0.0033 0.0016 'International Tables Vol C Tables 4.2.6.8 and 6.1.1.4'
H H 0.0000 0.0000 'International Tables Vol C Tables 4.2.6.8 and 6.1.1.4'
N N 0.0061 0.0033 'International Tables Vol C Tables 4.2.6.8 and 6.1.1.4'
O O 0.0106 0.0060 'International Tables Vol C Tables 4.2.6.8 and 6.1.1.4'
P P 0.1023 0.0942 'International Tables Vol C Tables 4.2.6.8 and 6.1.1.4'
S S 0.1246 0.1234 'International Tables Vol C Tables 4.2.6.8 and 6.1.1.4'

loop_
_geom_angle_atom_site_label_1
_geom_angle_atom_site_label_2
_geom_angle_atom_site_label_3
_geom_angle
C2 S1 C1 91.06(11)
O1 P C1 108.33(9)
O1 P C5 114.27(9)
O1 P C11 113.40(9)
C5 P C1 104.43(9)
C11 P C1 107.69(9)
C11 P C5 108.15(10)
C2 N C3 113.75(19)
C2 N C4 122.7(2)
C3 N C4 123.5(2)
S1 C1 P 115.50(12)
C3 C1 S1 110.24(16)
C3 C1 P 134.05(17)
S1 C2 H2 123.8
N C2 S1 112.49(17)
N C2 H2 123.8
N C3 H3 123.8
C1 C3 N 112.46(19)
C1 C3 H3 123.8
N C4 H4A 109.5
N C4 H4B 109.5
N C4 H4C 109.5
H4A C4 H4B 109.5
H4A C4 H4C 109.5
H4B C4 H4C 109.5
C6 C5 P 116.50(16)
C10 C5 P 123.67(17)
C10 C5 C6 119.8(2)
C5 C6 H6 120.2
C7 C6 C5 119.7(2)
C7 C6 H6 120.2
C6 C7 H7 119.8
C6 C7 C8 120.4(2)
C8 C7 H7 119.8
C7 C8 H8 120.0
C9 C8 C7 120.0(2)
C9 C8 H8 120.0
C8 C9 H9 119.8
C8 C9 C10 120.3(2)
C10 C9 H9 119.8
C5 C10 H10 120.1
C9 C10 C5 119.8(2)
C9 C10 H10 120.1
C12 C11 P 121.39(16)
C12 C11 C16 120.28(19)
C16 C11 P 118.33(16)
C11 C12 H12 120.0
C13 C12 C11 119.9(2)
C13 C12 H12 120.0
C12 C13 H13 120.2
C12 C13 C14 119.7(2)
C14 C13 H13 120.2
C13 C14 H14 119.8
C15 C14 C13 120.4(2)
C15 C14 H14 119.8
C14 C15 H15 119.9
C16 C15 C14 120.1(2)
C16 C15 H15 119.9
C11 C16 H16 120.2
C15 C16 C11 119.5(2)
C15 C16 H16 120.2
O3 S2 O2 103.80(11)
O3 S2 O5 112.04(12)
O4 S2 O2 107.12(11)
O4 S2 O3 113.11(12)
O4 S2 O5 113.16(12)
O5 S2 O2 106.82(10)
S2 O2 H2A 109.5

loop_
_geom_bond_atom_site_label_1
_geom_bond_atom_site_label_2
_geom_bond_distance
S1 C1 1.721(2)
S1 C2 1.679(2)
P O1 1.4863(15)
P C1 1.814(2)
P C5 1.801(2)
P C11 1.791(2)
N C2 1.320(3)
N C3 1.376(3)
N C4 1.472(3)
C1 C3 1.357(3)
C2 H2 0.9500
C3 H3 0.9500
C4 H4A 0.9800
C4 H4B 0.9800
C4 H4C 0.9800
C5 C6 1.400(3)
C5 C10 1.393(3)
C6 H6 0.9500
C6 C7 1.384(3)
C7 H7 0.9500
C7 C8 1.390(3)
C8 H8 0.9500
C8 C9 1.380(3)
C9 H9 0.9500
C9 C10 1.391(3)
C10 H10 0.9500
C11 C12 1.391(3)
C11 C16 1.395(3)
C12 H12 0.9500
C12 C13 1.387(3)
C13 H13 0.9500
C13 C14 1.390(3)
C14 H14 0.9500
C14 C15 1.388(3)
C15 H15 0.9500
C15 C16 1.385(3)
C16 H16 0.9500
S2 O2 1.5787(18)
S2 O3 1.4454(18)
S2 O4 1.4428(18)
S2 O5 1.4553(18)
O2 H2A 0.8400

loop_
_geom_torsion_atom_site_label_1
_geom_torsion_atom_site_label_2
_geom_torsion_atom_site_label_3
_geom_torsion_atom_site_label_4
_geom_torsion
S1 C1 C3 N -0.7(2)
P C1 C3 N -175.03(17)
P C5 C6 C7 -178.69(17)
P C5 C10 C9 177.81(18)
P C11 C12 C13 -178.53(18)
P C11 C16 C15 179.69(17)
O1 P C1 S1 21.30(15)
O1 P C1 C3 -164.6(2)
O1 P C5 C6 49.50(19)
O1 P C5 C10 -127.89(19)
O1 P C11 C12 -173.14(17)
O1 P C11 C16 7.3(2)
C1 S1 C2 N 0.28(19)
C1 P C5 C6 167.68(16)
C1 P C5 C10 -9.7(2)
C1 P C11 C12 67.01(19)
C1 P C11 C16 -112.51(17)
C2 S1 C1 P 175.73(14)
C2 S1 C1 C3 0.26(18)
C2 N C3 C1 1.0(3)
C3 N C2 S1 -0.8(3)
C4 N C2 S1 179.90(17)
C4 N C3 C1 -179.7(2)
C5 P C1 S1 -100.86(13)
C5 P C1 C3 73.2(2)
C5 P C11 C12 -45.3(2)
C5 P C11 C16 135.16(16)
C5 C6 C7 C8 0.5(3)
C6 C5 C10 C9 0.5(3)
C6 C7 C8 C9 0.8(4)
C7 C8 C9 C10 -1.5(4)
C8 C9 C10 C5 0.8(4)
C10 C5 C6 C7 -1.2(3)
C11 P C1 S1 144.32(12)
C11 P C1 C3 -41.6(2)
C11 P C5 C6 -77.83(18)
C11 P C5 C10 104.8(2)
C11 C12 C13 C14 -1.4(3)
C12 C11 C16 C15 0.2(3)
C12 C13 C14 C15 0.6(3)
C13 C14 C15 C16 0.5(3)
C14 C15 C16 C11 -0.9(3)
C16 C11 C12 C13 1.0(3)
